data_1522820
loop_
_publ_author_name
'Saito, S.'
'Beck, P.A.'

_publ_section_title
;
 The crystal structure of Mo Ni3
;
_journal_name_full 'Transactions of the Metallurgical Society of Aime'
_journal_page_first 938
_journal_page_last 941
_journal_volume 215
_journal_year 1959
_chemical_formula_sum 'Mo Ni3'
_space_group_IT_number 59
_symmetry_space_group_name_Hall 'P 2 2ab -1ab'
_symmetry_space_group_name_H-M 'P m m n :1'
_cell_angle_alpha 90
_cell_angle_beta 90
_cell_angle_gamma 90
_cell_formula_units_Z 2
_cell_length_a 5.064
_cell_length_b 4.228
_cell_length_c 4.448
_cell_volume 95.234
_citation_journal_id_ASTM TMSAAB
_cod_data_source_file Saito_TMSAAB_1959_1230.cif
_cod_data_source_block Mo1Ni3
_cod_original_cell_volume 95.23432
_cod_original_sg_symbol_Hall '-P 2ab 2a (x-1/4,y-1/4,z)'
_cod_original_formula_sum 'Mo1 Ni3'
_cod_database_code 1522820

loop_
_symmetry_equiv_pos_as_xyz
x,y,z
-x,-y,z
x+1/2,-y+1/2,-z
-x+1/2,y+1/2,-z
-x+1/2,-y+1/2,-z
x+1/2,y+1/2,-z
-x,y,z
x,-y,z

loop_
_atom_site_label
_atom_site_type_symbol
_atom_site_fract_x
_atom_site_fract_y
_atom_site_fract_z
_atom_site_occupancy
_atom_site_U_iso_or_equiv
Ni2 Ni 0.25 0 0.157 1 0.0
Ni1 Ni 0 0.5 0.343 1 0.0
Mo1 Mo 0 0 0.657 1 0.0
